data_1511711
loop_
_publ_author_name
'Zhang, F.X.'
'Sato, A.'
'Tanaka, T.'

_publ_section_title
;
 A new boron-rich compound in the Y-B-Si ternary system
;
_journal_name_full 'Journal of Solid State Chemistry'
_journal_page_first 361
_journal_page_last 366
_journal_paper_doi 10.1006/jssc.2001.9508
_journal_volume 164
_journal_year 2002
_chemical_formula_sum 'B9 Si2.33 Y0.51'
_chemical_name_systematic 'Y0.51 B9 Si2.33'
_space_group_IT_number 166
_symmetry_space_group_name_Hall '-R 3 2"'
_symmetry_space_group_name_H-M 'R -3 m :H'
_cell_angle_alpha 90
_cell_angle_beta 90
_cell_angle_gamma 120
_cell_formula_units_Z 12
_cell_length_a 10.0841
_cell_length_b 10.0841
_cell_length_c 16.4714
_cell_volume 1450.559
_citation_journal_id_ASTM JSSCBI
_cod_data_source_file boron4-x_375.cif
_cod_data_source_block B9Si2.33Y0.51
_cod_database_code 1511711

loop_
_symmetry_equiv_pos_as_xyz
x,y,z
-y,x-y,z
-x+y,-x,z
y,x,-z
-x,-x+y,-z
x-y,-y,-z
-x,-y,-z
y,-x+y,-z
x-y,x,-z
-y,-x,z
x,x-y,z
-x+y,y,z
x+2/3,y+1/3,z+1/3
-y+2/3,x-y+1/3,z+1/3
-x+y+2/3,-x+1/3,z+1/3
y+2/3,x+1/3,-z+1/3
-x+2/3,-x+y+1/3,-z+1/3
x-y+2/3,-y+1/3,-z+1/3
-x+2/3,-y+1/3,-z+1/3
y+2/3,-x+y+1/3,-z+1/3
x-y+2/3,x+1/3,-z+1/3
-y+2/3,-x+1/3,z+1/3
x+2/3,x-y+1/3,z+1/3
-x+y+2/3,y+1/3,z+1/3
x+1/3,y+2/3,z+2/3
-y+1/3,x-y+2/3,z+2/3
-x+y+1/3,-x+2/3,z+2/3
y+1/3,x+2/3,-z+2/3
-x+1/3,-x+y+2/3,-z+2/3
x-y+1/3,-y+2/3,-z+2/3
-x+1/3,-y+2/3,-z+2/3
y+1/3,-x+y+2/3,-z+2/3
x-y+1/3,x+2/3,-z+2/3
-y+1/3,-x+2/3,z+2/3
x+1/3,x-y+2/3,z+2/3
-x+y+1/3,y+2/3,z+2/3

loop_
_atom_site_label
_atom_site_type_symbol
_atom_site_fract_x
_atom_site_fract_y
_atom_site_fract_z
_atom_site_occupancy
_atom_site_U_iso_or_equiv
B4 B 0.2898 0.1449 0.2697 1 0.0
Si1 Si 0.3333 0.6667 0.2379 1 0.0
B2 B 0.3671 0.0399 0.2181 1 0.0
B3 B 0.484 0.242 0.2307 1 0.0
Si2 Si 0.4649 0.5351 0.273 1 0.0
B1 B 0.4916 0.1556 0.1353 1 0.0
Si3 Si 0.6667 0.3333 0.2913 0.5 0.0
Si4 Si 0.6667 0.3333 0.2647 0.16 0.0
Y1 Y 0.1667 0.3333 0.3333 0.68 0.0
